data_4313457
loop_
_publ_author_name
'Guo Dong'
'Li Yu-ting'
'Duan Chun-ying'
'Mo Hong'
'Meng Qing-jin'

_publ_contact_author_address
;
Coordination Chemistry Institute
The State Key Laboratory of Coordinaiton Chemistry
Nanjing University , Nanjing 210093
P. R. China
;
_publ_contact_author_email duancy@nju.edu.cn
_publ_contact_author_fax '00 86 25 331 4502'
_publ_contact_author_name 'Dr. Duan Chun-ying'
_publ_contact_author_phone '00 86 25 359 7006'
_publ_section_title
;
 Heterodimetallic Compounds Assembled from Ferrocenedicarboxylato and
 Ferrocenecarboxylato Ligands
;
_journal_name_full 'Inorganic Chemistry'
_journal_page_first 2519
_journal_page_last 2530
_journal_paper_doi 10.1021/ic0205132
_journal_volume 42
_journal_year 2003
_chemical_formula_sum 'C40 H40 Fe3 La2 O16'
_chemical_formula_weight 1222.09
_chemical_name_systematic
;
  ?
;
_space_group_IT_number 2
_symmetry_cell_setting triclinic
_symmetry_space_group_name_Hall '-P 1'
_symmetry_space_group_name_H-M 'P -1'
_atom_sites_solution_hydrogens geom
_atom_sites_solution_primary direct
_atom_sites_solution_secondary difmap
_audit_creation_method SHELXL-97
_cell_angle_alpha 92.139(3)
_cell_angle_beta 109.367(3)
_cell_angle_gamma 97.289(2)
_cell_formula_units_Z 1
_cell_length_a 9.5149(14)
_cell_length_b 10.3318(15)
_cell_length_c 11.0945(15)
_cell_measurement_reflns_used 1589
_cell_measurement_temperature 293(2)
_cell_measurement_theta_max 23.86
_cell_measurement_theta_min 2.30
_cell_volume 1016.9(3)
_computing_cell_refinement 'Bruker SMART'
_computing_data_collection 'Bruker SMART'
_computing_data_reduction 'Bruker SAINT'
_computing_molecular_graphics 'Bruker SHELXTL'
_computing_publication_material 'Bruker SHELXTL'
_computing_structure_refinement 'Bruker SHELXTL'
_computing_structure_solution 'Bruker SHELXTL'
_diffrn_ambient_temperature 293(2)
_diffrn_measured_fraction_theta_full 0.983
_diffrn_measured_fraction_theta_max 0.983
_diffrn_measurement_device_type 'CCD area detector'
_diffrn_measurement_method 'phi and omega scans'
_diffrn_radiation_monochromator graphite
_diffrn_radiation_source 'fine-focus sealed tube'
_diffrn_radiation_type MoK\a
_diffrn_radiation_wavelength 0.71073
_diffrn_reflns_av_R_equivalents 0.0429
_diffrn_reflns_av_sigmaI/netI 0.0890
_diffrn_reflns_limit_h_max 11
_diffrn_reflns_limit_h_min -11
_diffrn_reflns_limit_k_max 12
_diffrn_reflns_limit_k_min -11
_diffrn_reflns_limit_l_max 13
_diffrn_reflns_limit_l_min -9
_diffrn_reflns_number 5280
_diffrn_reflns_theta_full 25.00
_diffrn_reflns_theta_max 25.00
_diffrn_reflns_theta_min 1.95
_exptl_absorpt_coefficient_mu 3.174
_exptl_absorpt_correction_T_max 0.7456
_exptl_absorpt_correction_T_min 0.5703
_exptl_absorpt_correction_type empirical
_exptl_absorpt_process_details sadabs
_exptl_crystal_colour red
_exptl_crystal_density_diffrn 1.996
_exptl_crystal_density_method 'not measured'
_exptl_crystal_description block
_exptl_crystal_F_000 600
_exptl_crystal_size_max 0.20
_exptl_crystal_size_mid 0.10
_exptl_crystal_size_min 0.10
_refine_diff_density_max 0.893
_refine_diff_density_min -0.693
_refine_diff_density_rms 0.147
_refine_ls_extinction_method none
_refine_ls_goodness_of_fit_ref 1.036
_refine_ls_hydrogen_treatment mixed
_refine_ls_matrix_type full
_refine_ls_number_parameters 277
_refine_ls_number_reflns 3522
_refine_ls_number_restraints 0
_refine_ls_restrained_S_all 1.036
_refine_ls_R_factor_all 0.0620
_refine_ls_R_factor_gt 0.0430
_refine_ls_shift/su_max 0.001
_refine_ls_shift/su_mean 0.000
_refine_ls_structure_factor_coef Fsqd
_refine_ls_weighting_details 'calc w=1/[\s^2^(Fo^2^)+(0.0100P)^2^+0.0000P] where P=(Fo^2^+2Fc^2^)/3'
_refine_ls_weighting_scheme calc
_refine_ls_wR_factor_gt 0.0673
_refine_ls_wR_factor_ref 0.0704
_reflns_number_gt 2729
_reflns_number_total 3522
_reflns_threshold_expression >2sigma(I)
_cod_data_source_file ic0205132_4.cif
_cod_data_source_block compound_4
_cod_depositor_comments
;
The following automatic conversions were performed:

'_symmetry_cell_setting' value 'Triclinic' changed to 'triclinic'
according to the built-in table from CIF Core dictionary named
'cif_core.dic' version 2.4.1 from 2010-06-29.

Automatic conversion script
Id: cif_fix_values 1646 2011-03-28 12:23:43Z adriana 
;
_cod_original_sg_symbol_H-M 'P -1 '
_cod_database_code 4313457

loop_
_symmetry_equiv_pos_as_xyz
'x, y, z'
'-x, -y, -z'

loop_
_atom_site_label
_atom_site_type_symbol
_atom_site_fract_x
_atom_site_fract_y
_atom_site_fract_z
_atom_site_U_iso_or_equiv
_atom_site_adp_type
_atom_site_occupancy
_atom_site_symmetry_multiplicity
_atom_site_calc_flag
_atom_site_refinement_flags
_atom_site_disorder_assembly
_atom_site_disorder_group
La1 La 0.73788(4) 0.53083(4) 0.97076(3) 0.02746(12) Uani 1 1 d . . .
Fe1 Fe 1.13243(10) 0.80223(9) 1.39055(8) 0.0332(3) Uani 1 1 d . . .
Fe2 Fe 0.5000 1.0000 1.0000 0.0337(4) Uani 1 2 d S . .
O1 O 0.7401(4) 0.6335(4) 1.1891(4) 0.0342(11) Uani 1 1 d . . .
O2 O 0.9085(4) 0.5016(4) 1.2016(4) 0.0310(11) Uani 1 1 d . . .
O3 O 0.9275(5) 0.7382(4) 1.0460(4) 0.0367(11) Uani 1 1 d . . .
O4 O 1.1226(5) 0.6344(4) 1.0687(4) 0.0415(12) Uani 1 1 d . . .
C1 C 0.8643(7) 0.5935(6) 1.2497(6) 0.0280(16) Uani 1 1 d . . .
C2 C 0.9562(7) 0.6599(7) 1.3763(6) 0.0318(16) Uani 1 1 d . . .
C3 C 1.0936(8) 0.6266(7) 1.4574(6) 0.0423(19) Uani 1 1 d . . .
H3A H 1.1375 0.5483 1.4458 0.051 Uiso 1 1 calc R . .
C4 C 1.1528(9) 0.7238(8) 1.5609(6) 0.053(2) Uani 1 1 d . . .
H4A H 1.2468 0.7258 1.6331 0.064 Uiso 1 1 calc R . .
O5 O 0.5933(5) 0.7029(4) 0.8756(4) 0.0481(13) Uani 1 1 d . . .
O6 O 0.4320(5) 0.6337(4) 0.9698(4) 0.0462(13) Uani 1 1 d . . .
O7 O 0.8258(5) 0.5812(4) 0.7807(4) 0.0360(11) Uani 1 1 d . . .
H7A H 0.8493 0.5122 0.7383 0.043 Uiso 1 1 calc R . .
O8 O 0.5170(4) 0.4243(4) 0.7695(3) 0.0344(11) Uani 1 1 d . . .
H8A H 0.4640 0.3463 0.7806 0.041 Uiso 1 1 calc R . .
C5 C 1.0588(8) 0.8163(8) 1.5417(6) 0.053(2) Uani 1 1 d . . .
H5A H 1.0752 0.8958 1.5985 0.064 Uiso 1 1 calc R . .
C6 C 0.9355(8) 0.7811(7) 1.4268(6) 0.044(2) Uani 1 1 d . . .
H6A H 0.8506 0.8291 1.3911 0.053 Uiso 1 1 calc R . .
C7 C 1.0616(7) 0.7246(6) 1.1015(6) 0.0289(16) Uani 1 1 d . . .
C8 C 1.1551(7) 0.8156(6) 1.2161(6) 0.0303(16) Uani 1 1 d . . .
C9 C 1.2915(7) 0.7923(7) 1.3062(6) 0.0398(18) Uani 1 1 d . . .
H9A H 1.3427 0.7165 1.3020 0.048 Uiso 1 1 calc R . .
C10 C 1.3405(8) 0.8945(7) 1.4055(6) 0.0454(19) Uani 1 1 d . . .
H10A H 1.4315 0.9023 1.4815 0.054 Uiso 1 1 calc R . .
C11 C 1.2368(8) 0.9825(7) 1.3762(6) 0.045(2) Uani 1 1 d . . .
H11A H 1.2422 1.0629 1.4283 0.055 Uiso 1 1 calc R . .
C12 C 1.1203(8) 0.9348(7) 1.2575(6) 0.0413(18) Uani 1 1 d . . .
H12A H 1.0325 0.9767 1.2135 0.050 Uiso 1 1 calc R . .
C13 C 0.4824(7) 0.7181(6) 0.9080(6) 0.0308(16) Uani 1 1 d . . .
C14 C 0.4137(7) 0.8363(6) 0.8779(5) 0.0278(15) Uani 1 1 d . . .
C15 C 0.4688(8) 0.9400(7) 0.8165(6) 0.0417(19) Uani 1 1 d . . .
H15A H 0.5486 0.9378 0.7791 0.050 Uiso 1 1 calc R . .
C16 C 0.3919(11) 1.0447(8) 0.8194(7) 0.068(3) Uani 1 1 d . . .
H16A H 0.4078 1.1289 0.7846 0.081 Uiso 1 1 calc R . .
C17 C 0.2893(8) 1.0101(8) 0.8817(8) 0.066(3) Uani 1 1 d . . .
H17A H 0.2210 1.0664 0.8982 0.079 Uiso 1 1 calc R . .
C18 C 0.3002(7) 0.8804(8) 0.9186(7) 0.049(2) Uani 1 1 d . . .
H18A H 0.2410 0.8311 0.9637 0.059 Uiso 1 1 calc R . .
C19 C 0.8411(8) 0.7076(7) 0.7354(7) 0.063(2) Uani 1 1 d . . .
H19A H 0.8748 0.7022 0.6630 0.094 Uiso 1 1 calc R . .
H19B H 0.9133 0.7669 0.8024 0.094 Uiso 1 1 calc R . .
H19C H 0.7455 0.7388 0.7101 0.094 Uiso 1 1 calc R . .
C20 C 0.4661(8) 0.4682(8) 0.6455(6) 0.059(2) Uani 1 1 d . . .
H20A H 0.3824 0.4070 0.5912 0.088 Uiso 1 1 calc R . .
H20B H 0.5462 0.4750 0.6105 0.088 Uiso 1 1 calc R . .
H20C H 0.4349 0.5525 0.6504 0.088 Uiso 1 1 calc R . .

loop_
_atom_site_aniso_label
_atom_site_aniso_U_11
_atom_site_aniso_U_22
_atom_site_aniso_U_33
_atom_site_aniso_U_23
_atom_site_aniso_U_13
_atom_site_aniso_U_12
La1 0.0313(2) 0.0256(2) 0.0251(2) -0.00071(16) 0.00967(16) 0.00340(17)
Fe1 0.0313(6) 0.0333(6) 0.0311(5) -0.0059(5) 0.0090(4) -0.0023(5)
Fe2 0.0314(8) 0.0272(8) 0.0357(8) -0.0039(6) 0.0002(6) 0.0117(6)
O1 0.028(3) 0.045(3) 0.030(2) -0.003(2) 0.010(2) 0.006(2)
O2 0.037(3) 0.028(3) 0.030(2) -0.003(2) 0.013(2) 0.007(2)
O3 0.036(3) 0.036(3) 0.036(3) 0.002(2) 0.010(2) 0.003(2)
O4 0.061(3) 0.032(3) 0.037(3) 0.001(2) 0.022(2) 0.013(3)
C1 0.034(4) 0.020(4) 0.030(4) 0.005(3) 0.014(3) -0.004(3)
C2 0.033(4) 0.039(5) 0.026(4) -0.001(3) 0.016(3) 0.000(3)
C3 0.047(5) 0.040(5) 0.033(4) 0.002(3) 0.010(3) -0.004(4)
C4 0.053(5) 0.062(6) 0.030(4) 0.003(4) 0.003(4) -0.012(5)
O5 0.043(3) 0.043(3) 0.062(3) 0.003(3) 0.019(3) 0.019(3)
O6 0.062(3) 0.026(3) 0.038(3) 0.004(2) 0.005(2) -0.006(2)
O7 0.045(3) 0.034(3) 0.034(3) 0.004(2) 0.018(2) 0.011(2)
O8 0.037(3) 0.039(3) 0.025(2) 0.003(2) 0.008(2) 0.004(2)
C5 0.050(5) 0.072(6) 0.034(4) -0.024(4) 0.021(4) -0.015(5)
C6 0.038(4) 0.062(6) 0.035(4) -0.007(4) 0.020(3) -0.007(4)
C7 0.036(4) 0.026(4) 0.032(4) 0.006(3) 0.022(3) -0.002(3)
C8 0.027(4) 0.024(4) 0.043(4) 0.003(3) 0.016(3) 0.002(3)
C9 0.030(4) 0.039(5) 0.049(4) -0.003(4) 0.015(3) 0.002(3)
C10 0.033(4) 0.044(5) 0.049(5) -0.003(4) 0.006(3) -0.007(4)
C11 0.054(5) 0.030(5) 0.043(4) -0.010(4) 0.012(4) -0.008(4)
C12 0.047(5) 0.038(5) 0.041(4) -0.004(4) 0.019(4) 0.004(4)
C13 0.035(4) 0.019(4) 0.028(4) -0.006(3) 0.001(3) -0.005(3)
C14 0.034(4) 0.023(4) 0.024(3) -0.007(3) 0.008(3) 0.003(3)
C15 0.060(5) 0.027(4) 0.031(4) 0.000(3) 0.007(3) 0.006(4)
C16 0.092(7) 0.031(5) 0.045(5) 0.007(4) -0.023(5) 0.009(5)
C17 0.038(5) 0.057(6) 0.076(6) -0.037(5) -0.021(4) 0.034(4)
C18 0.027(4) 0.049(5) 0.062(5) -0.012(4) 0.004(4) 0.004(4)
C19 0.069(6) 0.052(6) 0.080(6) 0.021(5) 0.039(5) 0.010(5)
C20 0.051(5) 0.081(7) 0.041(5) 0.014(4) 0.012(4) 0.004(5)

loop_
_atom_type_symbol
_atom_type_description
_atom_type_scat_dispersion_real
_atom_type_scat_dispersion_imag
_atom_type_scat_source
C C 0.0033 0.0016 'International Tables Vol C Tables 4.2.6.8 and 6.1.1.4'
H H 0.0000 0.0000 'International Tables Vol C Tables 4.2.6.8 and 6.1.1.4'
O O 0.0106 0.0060 'International Tables Vol C Tables 4.2.6.8 and 6.1.1.4'
La La -0.2871 2.4523 'International Tables Vol C Tables 4.2.6.8 and 6.1.1.4'
Fe Fe 0.3463 0.8444 'International Tables Vol C Tables 4.2.6.8 and 6.1.1.4'

loop_
_geom_angle_atom_site_label_1
_geom_angle_atom_site_label_2
_geom_angle_atom_site_label_3
_geom_angle
_geom_angle_site_symmetry_1
_geom_angle_site_symmetry_3
_geom_angle_publ_flag
O4 La1 O5 144.35(15) 2_767 . ?
O4 La1 O6 91.03(16) 2_767 2_667 ?
O5 La1 O6 107.51(16) . 2_667 ?
O4 La1 O3 105.37(15) 2_767 . ?
O5 La1 O3 76.42(15) . . ?
O6 La1 O3 145.43(13) 2_667 . ?
O4 La1 O7 69.43(14) 2_767 . ?
O5 La1 O7 77.10(15) . . ?
O6 La1 O7 139.74(14) 2_667 . ?
O3 La1 O7 74.81(13) . . ?
O4 La1 O2 78.71(14) 2_767 . ?
O5 La1 O2 133.30(14) . . ?
O6 La1 O2 80.47(13) 2_667 . ?
O3 La1 O2 73.45(13) . . ?
O7 La1 O2 126.26(13) . . ?
O4 La1 O1 128.74(14) 2_767 . ?
O5 La1 O1 85.73(15) . . ?
O6 La1 O1 77.31(13) 2_667 . ?
O3 La1 O1 68.65(13) . . ?
O7 La1 O1 142.35(13) . . ?
O2 La1 O1 50.30(13) . . ?
O4 La1 O8 87.11(14) 2_767 . ?
O5 La1 O8 72.32(14) . . ?
O6 La1 O8 69.18(13) 2_667 . ?
O3 La1 O8 140.27(13) . . ?
O7 La1 O8 74.81(12) . . ?
O2 La1 O8 146.21(13) . . ?
O1 La1 O8 131.18(13) . . ?
O4 La1 C1 103.88(17) 2_767 . ?
O5 La1 C1 108.50(17) . . ?
O6 La1 C1 82.32(14) 2_667 . ?
O3 La1 C1 64.45(14) . . ?
O7 La1 C1 135.42(14) . . ?
O2 La1 C1 25.27(15) . . ?
O1 La1 C1 25.81(15) . . ?
O8 La1 C1 149.73(15) . . ?
C3 Fe1 C8 121.4(3) . . ?
C3 Fe1 C5 67.4(3) . . ?
C8 Fe1 C5 163.5(3) . . ?
C3 Fe1 C6 68.7(3) . . ?
C8 Fe1 C6 126.1(3) . . ?
C5 Fe1 C6 40.8(2) . . ?
C3 Fe1 C11 160.3(3) . . ?
C8 Fe1 C11 68.7(3) . . ?
C5 Fe1 C11 107.6(3) . . ?
C6 Fe1 C11 120.9(3) . . ?
C3 Fe1 C10 124.3(3) . . ?
C8 Fe1 C10 68.6(3) . . ?
C5 Fe1 C10 119.7(3) . . ?
C6 Fe1 C10 154.9(3) . . ?
C11 Fe1 C10 40.0(3) . . ?
C3 Fe1 C12 157.0(3) . . ?
C8 Fe1 C12 40.8(2) . . ?
C5 Fe1 C12 126.0(3) . . ?
C6 Fe1 C12 108.1(3) . . ?
C11 Fe1 C12 41.2(2) . . ?
C10 Fe1 C12 68.5(3) . . ?
C3 Fe1 C9 108.0(3) . . ?
C8 Fe1 C9 40.5(2) . . ?
C5 Fe1 C9 154.5(3) . . ?
C6 Fe1 C9 163.3(3) . . ?
C11 Fe1 C9 67.8(3) . . ?
C10 Fe1 C9 40.6(2) . . ?
C12 Fe1 C9 68.1(3) . . ?
C3 Fe1 C2 40.6(2) . . ?
C8 Fe1 C2 109.2(2) . . ?
C5 Fe1 C2 67.5(3) . . ?
C6 Fe1 C2 40.6(3) . . ?
C11 Fe1 C2 157.1(3) . . ?
C10 Fe1 C2 162.2(3) . . ?
C12 Fe1 C2 122.2(3) . . ?
C9 Fe1 C2 126.4(3) . . ?
C3 Fe1 C4 40.5(3) . . ?
C8 Fe1 C4 156.2(3) . . ?
C5 Fe1 C4 39.2(3) . . ?
C6 Fe1 C4 67.9(3) . . ?
C11 Fe1 C4 123.8(3) . . ?
C10 Fe1 C4 106.9(3) . . ?
C12 Fe1 C4 161.3(3) . . ?
C9 Fe1 C4 121.0(3) . . ?
C2 Fe1 C4 67.6(3) . . ?
C15 Fe2 C15 180.000(2) 2_677 . ?
C15 Fe2 C17 112.3(3) 2_677 . ?
C15 Fe2 C17 67.7(3) . . ?
C15 Fe2 C17 67.7(3) 2_677 2_677 ?
C15 Fe2 C17 112.3(3) . 2_677 ?
C17 Fe2 C17 180.000(3) . 2_677 ?
C15 Fe2 C14 138.7(2) 2_677 . ?
C15 Fe2 C14 41.3(2) . . ?
C17 Fe2 C14 68.6(3) . . ?
C17 Fe2 C14 111.4(3) 2_677 . ?
C15 Fe2 C14 41.3(2) 2_677 2_677 ?
C15 Fe2 C14 138.7(2) . 2_677 ?
C17 Fe2 C14 111.4(3) . 2_677 ?
C17 Fe2 C14 68.6(3) 2_677 2_677 ?
C14 Fe2 C14 180.0(2) . 2_677 ?
C15 Fe2 C16 139.9(3) 2_677 . ?
C15 Fe2 C16 40.1(3) . . ?
C17 Fe2 C16 40.2(3) . . ?
C17 Fe2 C16 139.8(3) 2_677 . ?
C14 Fe2 C16 68.7(3) . . ?
C14 Fe2 C16 111.3(3) 2_677 . ?
C15 Fe2 C16 40.1(3) 2_677 2_677 ?
C15 Fe2 C16 139.9(3) . 2_677 ?
C17 Fe2 C16 139.8(3) . 2_677 ?
C17 Fe2 C16 40.2(3) 2_677 2_677 ?
C14 Fe2 C16 111.3(3) . 2_677 ?
C14 Fe2 C16 68.7(3) 2_677 2_677 ?
C16 Fe2 C16 180.000(4) . 2_677 ?
C15 Fe2 C18 111.2(3) 2_677 . ?
C15 Fe2 C18 68.8(3) . . ?
C17 Fe2 C18 41.1(3) . . ?
C17 Fe2 C18 138.9(3) 2_677 . ?
C14 Fe2 C18 40.9(3) . . ?
C14 Fe2 C18 139.1(3) 2_677 . ?
C16 Fe2 C18 68.7(3) . . ?
C16 Fe2 C18 111.3(3) 2_677 . ?
C15 Fe2 C18 68.8(3) 2_677 2_677 ?
C15 Fe2 C18 111.2(3) . 2_677 ?
C17 Fe2 C18 138.9(3) . 2_677 ?
C17 Fe2 C18 41.1(3) 2_677 2_677 ?
C14 Fe2 C18 139.1(3) . 2_677 ?
C14 Fe2 C18 40.9(3) 2_677 2_677 ?
C16 Fe2 C18 111.3(3) . 2_677 ?
C16 Fe2 C18 68.7(3) 2_677 2_677 ?
C18 Fe2 C18 180.0(4) . 2_677 ?
C1 O1 La1 92.0(4) . . ?
C1 O2 La1 93.0(4) . . ?
C7 O3 La1 117.0(4) . . ?
C7 O4 La1 173.4(5) . 2_767 ?
O2 C1 O1 120.9(6) . . ?
O2 C1 C2 120.6(6) . . ?
O1 C1 C2 118.4(6) . . ?
O2 C1 La1 61.7(3) . . ?
O1 C1 La1 62.2(3) . . ?
C2 C1 La1 161.2(4) . . ?
C3 C2 C6 108.0(6) . . ?
C3 C2 C1 126.0(6) . . ?
C6 C2 C1 125.2(6) . . ?
C3 C2 Fe1 68.9(4) . . ?
C6 C2 Fe1 69.1(4) . . ?
C1 C2 Fe1 119.4(4) . . ?
C4 C3 C2 107.5(7) . . ?
C4 C3 Fe1 70.6(4) . . ?
C2 C3 Fe1 70.5(4) . . ?
C5 C4 C3 108.3(7) . . ?
C5 C4 Fe1 69.7(4) . . ?
C3 C4 Fe1 68.9(4) . . ?
C13 O5 La1 117.2(4) . . ?
C13 O6 La1 161.7(4) . 2_667 ?
C19 O7 La1 124.5(4) . . ?
C20 O8 La1 129.1(4) . . ?
C4 C5 C6 109.9(7) . . ?
C4 C5 Fe1 71.1(4) . . ?
C6 C5 Fe1 69.7(4) . . ?
C5 C6 C2 106.2(7) . . ?
C5 C6 Fe1 69.5(4) . . ?
C2 C6 Fe1 70.2(4) . . ?
O3 C7 O4 123.3(6) . . ?
O3 C7 C8 119.3(6) . . ?
O4 C7 C8 117.3(6) . . ?
C9 C8 C12 107.9(6) . . ?
C9 C8 C7 124.9(6) . . ?
C12 C8 C7 127.1(6) . . ?
C9 C8 Fe1 70.2(4) . . ?
C12 C8 Fe1 70.0(4) . . ?
C7 C8 Fe1 122.7(4) . . ?
C8 C9 C10 108.6(6) . . ?
C8 C9 Fe1 69.3(4) . . ?
C10 C9 Fe1 69.7(4) . . ?
C11 C10 C9 108.0(6) . . ?
C11 C10 Fe1 69.9(4) . . ?
C9 C10 Fe1 69.7(4) . . ?
C10 C11 C12 108.4(6) . . ?
C10 C11 Fe1 70.1(4) . . ?
C12 C11 Fe1 69.5(4) . . ?
C8 C12 C11 107.2(6) . . ?
C8 C12 Fe1 69.2(4) . . ?
C11 C12 Fe1 69.3(4) . . ?
O5 C13 O6 120.9(7) . . ?
O5 C13 C14 119.1(6) . . ?
O6 C13 C14 119.9(7) . . ?
C18 C14 C15 107.2(6) . . ?
C18 C14 C13 128.3(6) . . ?
C15 C14 C13 123.8(6) . . ?
C18 C14 Fe2 69.9(4) . . ?
C15 C14 Fe2 69.0(3) . . ?
C13 C14 Fe2 119.1(4) . . ?
C16 C15 C14 108.7(7) . . ?
C16 C15 Fe2 70.3(4) . . ?
C14 C15 Fe2 69.7(4) . . ?
C15 C16 C17 108.2(7) . . ?
C15 C16 Fe2 69.6(4) . . ?
C17 C16 Fe2 69.5(4) . . ?
C16 C17 C18 109.1(7) . . ?
C16 C17 Fe2 70.2(4) . . ?
C18 C17 Fe2 70.1(4) . . ?
C14 C18 C17 106.7(7) . . ?
C14 C18 Fe2 69.3(4) . . ?
C17 C18 Fe2 68.8(4) . . ?

loop_
_geom_bond_atom_site_label_1
_geom_bond_atom_site_label_2
_geom_bond_distance
_geom_bond_site_symmetry_2
_geom_bond_publ_flag
La1 O4 2.403(5) 2_767 ?
La1 O5 2.443(5) . ?
La1 O6 2.456(4) 2_667 ?
La1 O3 2.535(4) . ?
La1 O7 2.561(4) . ?
La1 O2 2.590(4) . ?
La1 O1 2.601(4) . ?
La1 O8 2.594(4) . ?
La1 C1 2.938(6) . ?
Fe1 C3 2.023(6) . ?
Fe1 C8 2.025(6) . ?
Fe1 C5 2.027(7) . ?
Fe1 C6 2.030(7) . ?
Fe1 C11 2.034(7) . ?
Fe1 C10 2.037(6) . ?
Fe1 C12 2.036(6) . ?
Fe1 C9 2.037(7) . ?
Fe1 C2 2.044(6) . ?
Fe1 C4 2.044(6) . ?
Fe2 C15 2.019(6) 2_677 ?
Fe2 C15 2.019(6) . ?
Fe2 C17 2.018(7) . ?
Fe2 C17 2.018(7) 2_677 ?
Fe2 C14 2.027(6) . ?
Fe2 C14 2.027(6) 2_677 ?
Fe2 C16 2.027(7) . ?
Fe2 C16 2.027(7) 2_677 ?
Fe2 C18 2.034(7) . ?
Fe2 C18 2.034(7) 2_677 ?
O1 C1 1.280(7) . ?
O2 C1 1.256(7) . ?
O3 C7 1.248(7) . ?
O4 C7 1.260(7) . ?
O4 La1 2.403(5) 2_767 ?
C1 C2 1.473(8) . ?
C2 C3 1.412(8) . ?
C2 C6 1.415(9) . ?
C3 C4 1.408(9) . ?
C4 C5 1.365(10) . ?
O5 C13 1.247(7) . ?
O6 C13 1.272(7) . ?
O6 La1 2.456(4) 2_667 ?
O7 C19 1.424(7) . ?
O8 C20 1.412(6) . ?
C5 C6 1.414(8) . ?
C7 C8 1.497(8) . ?
C8 C9 1.407(8) . ?
C8 C12 1.414(9) . ?
C9 C10 1.412(9) . ?
C10 C11 1.394(9) . ?
C11 C12 1.432(8) . ?
C13 C14 1.456(8) . ?
C14 C18 1.418(9) . ?
C14 C15 1.426(8) . ?
C15 C16 1.386(10) . ?
C16 C17 1.391(10) . ?
C17 C18 1.422(10) . ?
